data_7017692
loop_
_publ_author_name
'Liang, Lan-Chang'
'Lee, Wei-Ying'
'Hung, Yu-Ting'
'Hsiao, Yi-Chen'
'Cheng, Liang-Chien'
'Chen, Wei-Chen'

_publ_section_title
;
 Nickel complexes incorporating an amido phosphine chelate with a pendant
 amine arm: synthesis, structure, and catalytic Kumada coupling.
;
_journal_issue 4
_journal_name_full 'Dalton transactions (Cambridge, England : 2003)'
_journal_page_first 1381
_journal_page_last 1388
_journal_paper_doi 10.1039/c1dt11338k
_journal_volume 41
_journal_year 2012
_chemical_formula_moiety 'C22 H24 Cl N2 Ni P'
_chemical_formula_sum 'C22 H24 Cl N2 Ni P'
_chemical_formula_weight 441.56
_chemical_name_systematic
;
?
;
_space_group_IT_number 14
_symmetry_cell_setting monoclinic
_symmetry_space_group_name_Hall '-P 2ybc'
_symmetry_space_group_name_H-M 'P 1 21/c 1'
_atom_sites_solution_hydrogens geom
_atom_sites_solution_primary direct
_atom_sites_solution_secondary difmap
_audit_creation_method SHELXL-97
_cell_angle_alpha 90.00
_cell_angle_beta 100.008(13)
_cell_angle_gamma 90.00
_cell_formula_units_Z 4
_cell_length_a 10.034(3)
_cell_length_b 10.622(3)
_cell_length_c 19.542(5)
_cell_measurement_reflns_used 0
_cell_measurement_temperature 200(2)
_cell_measurement_theta_max 0
_cell_measurement_theta_min 0
_cell_volume 2051.1(10)
_computing_molecular_graphics 'Ortep-3 for Windows (Farrugia, 1997)'
_computing_publication_material 'WinGX publication routines (Farrugia, 1999)'
_computing_structure_refinement 'SHELXL-97 (Sheldrick, 1997)'
_computing_structure_solution 'SIR92 (Giacovazzo et al, 1993)'
_diffrn_ambient_temperature 200(2)
_diffrn_measured_fraction_theta_full 0.995
_diffrn_measured_fraction_theta_max 0.995
_diffrn_radiation_monochromator graphite
_diffrn_radiation_source 'fine-focus sealed tube'
_diffrn_radiation_type MoK\a
_diffrn_radiation_wavelength 0.71073
_diffrn_reflns_av_R_equivalents 0.1551
_diffrn_reflns_av_sigmaI/netI 0.1221
_diffrn_reflns_limit_h_max 8
_diffrn_reflns_limit_h_min -9
_diffrn_reflns_limit_k_max 10
_diffrn_reflns_limit_k_min -10
_diffrn_reflns_limit_l_max 18
_diffrn_reflns_limit_l_min -18
_diffrn_reflns_number 10908
_diffrn_reflns_theta_full 20.11
_diffrn_reflns_theta_max 20.11
_diffrn_reflns_theta_min 2.12
_exptl_absorpt_coefficient_mu 1.163
_exptl_absorpt_correction_T_max 0.944
_exptl_absorpt_correction_T_min 0.792
_exptl_absorpt_correction_type multi-scan
_exptl_absorpt_process_details 'SADABS 2.10 (Sheldrick, 2003)'
_exptl_crystal_colour black
_exptl_crystal_density_diffrn 1.430
_exptl_crystal_density_method 'not measured'
_exptl_crystal_description prism
_exptl_crystal_F_000 920
_exptl_crystal_size_max 0.2
_exptl_crystal_size_mid 0.1
_exptl_crystal_size_min 0.05
_refine_diff_density_max 0.533
_refine_diff_density_min -0.371
_refine_diff_density_rms 0.091
_refine_ls_extinction_method none
_refine_ls_goodness_of_fit_ref 1.063
_refine_ls_hydrogen_treatment constr
_refine_ls_matrix_type full
_refine_ls_number_parameters 238
_refine_ls_number_reflns 1943
_refine_ls_number_restraints 0
_refine_ls_restrained_S_all 1.063
_refine_ls_R_factor_all 0.1238
_refine_ls_R_factor_gt 0.0583
_refine_ls_shift/su_max 0.000
_refine_ls_shift/su_mean 0.000
_refine_ls_structure_factor_coef Fsqd
_refine_ls_weighting_details 'calc w=1/[\s^2^(Fo^2^)+(0.0350P)^2^+3.7606P] where P=(Fo^2^+2Fc^2^)/3'
_refine_ls_weighting_scheme calc
_refine_ls_wR_factor_gt 0.1052
_refine_ls_wR_factor_ref 0.1240
_reflns_number_gt 1198
_reflns_number_total 1943
_reflns_threshold_expression >2sigma(I)
_cod_data_source_file c1dt11338k.txt
_cod_data_source_block a7129
_cod_original_cell_volume 2051.2(10)
_cod_original_sg_symbol_H-M 'P 21/c'
_cod_database_code 7017692

loop_
_symmetry_equiv_pos_as_xyz
'x, y, z'
'-x, y+1/2, -z+1/2'
'-x, -y, -z'
'x, -y-1/2, z-1/2'

loop_
_atom_site_label
_atom_site_type_symbol
_atom_site_fract_x
_atom_site_fract_y
_atom_site_fract_z
_atom_site_U_iso_or_equiv
_atom_site_adp_type
_atom_site_occupancy
_atom_site_symmetry_multiplicity
_atom_site_calc_flag
_atom_site_refinement_flags
C1 C 0.4216(10) 0.2157(9) 0.6500(4) 0.0230(19) Uani 1 1 d .
C2 C 0.4831(12) 0.1027(9) 0.6745(5) 0.033(3) Uani 1 1 d .
H2 H 0.4425 0.0265 0.6596 0.040 Uiso 1 1 calc R
C3 C 0.6048(13) 0.1035(10) 0.7212(5) 0.039(3) Uani 1 1 d .
H3 H 0.6443 0.0280 0.7382 0.047 Uiso 1 1 calc R
C4 C 0.6660(12) 0.2147(13) 0.7418(4) 0.047(3) Uani 1 1 d .
H4 H 0.7490 0.2148 0.7716 0.056 Uiso 1 1 calc R
C5 C 0.6057(14) 0.3279(11) 0.7189(5) 0.053(4) Uani 1 1 d .
H5 H 0.6453 0.4040 0.7348 0.064 Uiso 1 1 calc R
C6 C 0.4868(12) 0.3259(9) 0.6723(5) 0.038(3) Uani 1 1 d .
H6 H 0.4488 0.4018 0.6551 0.046 Uiso 1 1 calc R
C7 C 0.1561(10) 0.3165(8) 0.6268(4) 0.0230(19) Uani 1 1 d .
C8 C 0.1388(11) 0.2955(9) 0.6954(5) 0.036(3) Uani 1 1 d .
H8 H 0.1865 0.2306 0.7206 0.044 Uiso 1 1 calc R
C9 C 0.0518(11) 0.3697(10) 0.7269(5) 0.041(3) Uani 1 1 d .
H9 H 0.0415 0.3543 0.7726 0.049 Uiso 1 1 calc R
C10 C -0.0185(11) 0.4657(10) 0.6899(5) 0.042(3) Uani 1 1 d .
H10 H -0.0773 0.5146 0.7106 0.050 Uiso 1 1 calc R
C11 C -0.0033(10) 0.4908(8) 0.6226(5) 0.031(3) Uani 1 1 d .
H11 H -0.0510 0.5560 0.5976 0.037 Uiso 1 1 calc R
C12 C 0.0851(10) 0.4165(8) 0.5929(5) 0.026(3) Uani 1 1 d .
H12 H 0.0972 0.4350 0.5479 0.032 Uiso 1 1 calc R
C13 C 0.2947(10) 0.2859(10) 0.5088(4) 0.026(3) Uani 1 1 d .
C14 C 0.3354(10) 0.4075(8) 0.4977(5) 0.028(3) Uani 1 1 d .
H14 H 0.3481 0.4649 0.5342 0.034 Uiso 1 1 calc R
C15 C 0.3570(10) 0.4440(9) 0.4332(5) 0.032(3) Uani 1 1 d .
H15 H 0.3791 0.5270 0.4248 0.039 Uiso 1 1 calc R
C16 C 0.3455(10) 0.3559(11) 0.3814(5) 0.035(3) Uani 1 1 d .
H16 H 0.3642 0.3801 0.3384 0.042 Uiso 1 1 calc R
C17 C 0.3073(11) 0.2326(10) 0.3901(5) 0.036(3) Uani 1 1 d .
H17 H 0.3013 0.1752 0.3538 0.043 Uiso 1 1 calc R
C18 C 0.2776(10) 0.1959(9) 0.4552(5) 0.026(3) Uani 1 1 d .
C19 C 0.2303(11) -0.0208(9) 0.4175(4) 0.042(3) Uani 1 1 d .
H19A H 0.3222 -0.0413 0.4121 0.050 Uiso 1 1 calc R
H19B H 0.1813 0.0074 0.3729 0.050 Uiso 1 1 calc R
C20 C 0.1631(11) -0.1335(8) 0.4414(5) 0.033(3) Uani 1 1 d .
H20A H 0.0656 -0.1244 0.4298 0.040 Uiso 1 1 calc R
H20B H 0.1890 -0.2083 0.4184 0.040 Uiso 1 1 calc R
C21 C 0.1164(11) -0.2416(8) 0.5437(5) 0.047(3) Uani 1 1 d .
H21A H 0.1432 -0.2504 0.5931 0.071 Uiso 1 1 calc R
H21B H 0.1256 -0.3211 0.5217 0.071 Uiso 1 1 calc R
H21C H 0.0238 -0.2145 0.5334 0.071 Uiso 1 1 calc R
C22 C 0.3447(12) -0.1919(9) 0.5351(5) 0.051(3) Uani 1 1 d .
H22A H 0.3697 -0.1993 0.5846 0.076 Uiso 1 1 calc R
H22B H 0.4040 -0.1332 0.5181 0.076 Uiso 1 1 calc R
H22C H 0.3520 -0.2726 0.5140 0.076 Uiso 1 1 calc R
N1 N 0.2313(8) 0.0771(7) 0.4690(3) 0.028(2) Uani 1 1 d .
N2 N 0.2042(9) -0.1467(7) 0.5176(4) 0.029(2) Uani 1 1 d .
P1 P 0.2642(3) 0.2144(2) 0.58817(11) 0.0265(8) Uani 1 1 d .
Cl1 Cl 0.1538(3) -0.0229(2) 0.65457(11) 0.0378(8) Uani 1 1 d .
Ni1 Ni 0.20701(14) 0.02714(10) 0.55539(6) 0.0261(4) Uani 1 1 d .

loop_
_atom_site_aniso_label
_atom_site_aniso_U_11
_atom_site_aniso_U_22
_atom_site_aniso_U_33
_atom_site_aniso_U_23
_atom_site_aniso_U_13
_atom_site_aniso_U_12
C1 0.030(6) 0.019(5) 0.022(4) -0.005(4) 0.010(4) -0.003(4)
C2 0.031(9) 0.030(7) 0.042(7) -0.012(5) 0.015(6) -0.008(6)
C3 0.038(10) 0.033(8) 0.046(8) -0.002(6) 0.006(7) 0.003(7)
C4 0.040(9) 0.071(9) 0.025(6) 0.000(7) -0.004(6) -0.002(9)
C5 0.068(12) 0.046(9) 0.039(8) 0.008(6) -0.010(7) -0.019(8)
C6 0.054(10) 0.026(7) 0.029(6) 0.005(5) -0.008(6) 0.006(7)
C7 0.030(6) 0.019(5) 0.022(4) -0.005(4) 0.010(4) -0.003(4)
C8 0.043(9) 0.030(6) 0.038(7) -0.003(5) 0.012(6) 0.008(6)
C9 0.038(9) 0.061(8) 0.024(6) -0.001(6) 0.004(6) 0.006(7)
C10 0.032(8) 0.049(8) 0.047(7) -0.006(6) 0.017(6) 0.016(7)
C11 0.034(8) 0.017(6) 0.043(7) -0.003(5) 0.010(6) 0.009(6)
C12 0.029(8) 0.021(6) 0.032(6) -0.004(5) 0.013(6) -0.004(6)
C13 0.025(7) 0.031(7) 0.023(6) -0.005(6) 0.009(5) -0.008(6)
C14 0.039(8) 0.017(7) 0.030(7) -0.007(5) 0.008(6) -0.011(6)
C15 0.033(8) 0.023(7) 0.040(7) 0.010(6) 0.004(6) -0.010(6)
C16 0.020(8) 0.050(8) 0.035(7) 0.008(7) 0.008(5) -0.013(6)
C17 0.047(9) 0.023(7) 0.036(7) -0.006(5) 0.002(6) 0.005(6)
C18 0.022(7) 0.031(7) 0.023(7) 0.008(6) 0.001(5) 0.003(6)
C19 0.042(8) 0.044(7) 0.039(6) 0.001(6) 0.003(5) -0.012(7)
C20 0.032(9) 0.022(7) 0.040(7) -0.013(5) -0.008(6) 0.004(6)
C21 0.041(9) 0.037(7) 0.063(8) 0.008(6) 0.005(6) -0.002(7)
C22 0.053(10) 0.032(7) 0.068(8) -0.008(6) 0.014(7) 0.006(7)
N1 0.040(7) 0.022(6) 0.020(5) -0.005(4) -0.005(4) 0.008(5)
N2 0.030(7) 0.022(5) 0.033(6) -0.001(4) 0.000(5) 0.018(5)
P1 0.031(2) 0.0233(16) 0.0261(16) -0.0009(12) 0.0070(14) 0.0010(15)
Cl1 0.042(2) 0.0377(16) 0.0351(15) 0.0063(13) 0.0110(13) 0.0003(15)
Ni1 0.0276(9) 0.0221(8) 0.0287(8) -0.0004(6) 0.0055(6) 0.0005(8)

loop_
_atom_type_symbol
_atom_type_description
_atom_type_scat_dispersion_real
_atom_type_scat_dispersion_imag
_atom_type_scat_source
C C 0.0033 0.0016 'International Tables Vol C Tables 4.2.6.8 and 6.1.1.4'
H H 0.0000 0.0000 'International Tables Vol C Tables 4.2.6.8 and 6.1.1.4'
N N 0.0061 0.0033 'International Tables Vol C Tables 4.2.6.8 and 6.1.1.4'
P P 0.1023 0.0942 'International Tables Vol C Tables 4.2.6.8 and 6.1.1.4'
Cl Cl 0.1484 0.1585 'International Tables Vol C Tables 4.2.6.8 and 6.1.1.4'
Ni Ni 0.3393 1.1124 'International Tables Vol C Tables 4.2.6.8 and 6.1.1.4'

loop_
_geom_angle_atom_site_label_1
_geom_angle_atom_site_label_2
_geom_angle_atom_site_label_3
_geom_angle
C6 C1 C2 117.8(9)
C6 C1 P1 121.9(8)
C2 C1 P1 120.3(8)
C3 C2 C1 120.3(9)
C3 C2 H2 119.8
C1 C2 H2 119.8
C4 C3 C2 120.0(10)
C4 C3 H3 120.0
C2 C3 H3 120.0
C3 C4 C5 120.6(11)
C3 C4 H4 119.7
C5 C4 H4 119.7
C6 C5 C4 118.9(10)
C6 C5 H5 120.6
C4 C5 H5 120.6
C5 C6 C1 122.4(9)
C5 C6 H6 118.8
C1 C6 H6 118.8
C12 C7 C8 116.2(8)
C12 C7 P1 124.3(7)
C8 C7 P1 119.5(7)
C9 C8 C7 121.6(9)
C9 C8 H8 119.2
C7 C8 H8 119.2
C10 C9 C8 119.4(9)
C10 C9 H9 120.3
C8 C9 H9 120.3
C9 C10 C11 121.1(9)
C9 C10 H10 119.5
C11 C10 H10 119.5
C10 C11 C12 118.3(9)
C10 C11 H11 120.8
C12 C11 H11 120.8
C7 C12 C11 123.4(9)
C7 C12 H12 118.3
C11 C12 H12 118.3
C14 C13 C18 121.3(8)
C14 C13 P1 128.9(7)
C18 C13 P1 109.8(7)
C15 C14 C13 120.4(8)
C15 C14 H14 119.8
C13 C14 H14 119.8
C16 C15 C14 118.6(9)
C16 C15 H15 120.7
C14 C15 H15 120.7
C15 C16 C17 123.1(9)
C15 C16 H16 118.4
C17 C16 H16 118.4
C16 C17 C18 118.6(9)
C16 C17 H17 120.7
C18 C17 H17 120.7
N1 C18 C13 118.4(8)
N1 C18 C17 123.9(9)
C13 C18 C17 117.8(9)
N1 C19 C20 107.9(7)
N1 C19 H19A 110.1
C20 C19 H19A 110.1
N1 C19 H19B 110.1
C20 C19 H19B 110.1
H19A C19 H19B 108.4
N2 C20 C19 109.3(7)
N2 C20 H20A 109.8
C19 C20 H20A 109.8
N2 C20 H20B 109.8
C19 C20 H20B 109.8
H20A C20 H20B 108.3
N2 C21 H21A 109.5
N2 C21 H21B 109.5
H21A C21 H21B 109.5
N2 C21 H21C 109.5
H21A C21 H21C 109.5
H21B C21 H21C 109.5
N2 C22 H22A 109.5
N2 C22 H22B 109.5
H22A C22 H22B 109.5
N2 C22 H22C 109.5
H22A C22 H22C 109.5
H22B C22 H22C 109.5
C18 N1 C19 118.7(7)
C18 N1 Ni1 123.2(6)
C19 N1 Ni1 116.7(6)
C22 N2 C20 110.7(7)
C22 N2 C21 107.4(7)
C20 N2 C21 109.4(8)
C22 N2 Ni1 105.4(6)
C20 N2 Ni1 105.7(5)
C21 N2 Ni1 118.2(6)
C7 P1 C13 108.3(4)
C7 P1 C1 103.6(4)
C13 P1 C1 108.2(4)
C7 P1 Ni1 122.6(3)
C13 P1 Ni1 102.2(3)
C1 P1 Ni1 111.3(3)
N1 Ni1 N2 85.5(3)
N1 Ni1 P1 86.2(3)
N2 Ni1 P1 164.1(3)
N1 Ni1 Cl1 173.1(3)
N2 Ni1 Cl1 96.6(2)
P1 Ni1 Cl1 93.17(10)

loop_
_geom_bond_atom_site_label_1
_geom_bond_atom_site_label_2
_geom_bond_distance
C1 C6 1.374(12)
C1 C2 1.395(12)
C1 P1 1.815(10)
C2 C3 1.391(13)
C2 H2 0.9300
C3 C4 1.360(13)
C3 H3 0.9300
C4 C5 1.385(13)
C4 H4 0.9300
C5 C6 1.369(13)
C5 H5 0.9300
C6 H6 0.9300
C7 C12 1.382(11)
C7 C8 1.400(11)
C7 P1 1.791(9)
C8 C9 1.396(13)
C8 H8 0.9300
C9 C10 1.372(12)
C9 H9 0.9300
C10 C11 1.376(11)
C10 H10 0.9300
C11 C12 1.387(12)
C11 H11 0.9300
C12 H12 0.9300
C13 C14 1.383(11)
C13 C18 1.406(11)
C13 P1 1.801(9)
C14 C15 1.372(11)
C14 H14 0.9300
C15 C16 1.368(11)
C15 H15 0.9300
C16 C17 1.383(12)
C16 H16 0.9300
C17 C18 1.411(11)
C17 H17 0.9300
C18 N1 1.387(10)
C19 N1 1.447(10)
C19 C20 1.489(11)
C19 H19A 0.9700
C19 H19B 0.9700
C20 N2 1.479(10)
C20 H20A 0.9700
C20 H20B 0.9700
C21 N2 1.487(11)
C21 H21A 0.9600
C21 H21B 0.9600
C21 H21C 0.9600
C22 N2 1.472(12)
C22 H22A 0.9600
C22 H22B 0.9600
C22 H22C 0.9600
N1 Ni1 1.826(7)
N2 Ni1 1.987(7)
P1 Ni1 2.138(3)
Cl1 Ni1 2.164(2)
